data_4106372
loop_
_publ_author_name
'Jes\'us M. Fern\'andez-Hern\'andez'
'Cheng-Han Yang'
'Juan I. Beltr\'an'
'Vincent Lemaur'
'Federico Polo'
'Roland Fr\"ohlich'
'J\^er\^ome Cornil'
'Luisa De Cola'

_publ_section_title
;
 Control of the Mutual Arrangement of Cyclometalated Ligands in Cationic
 Iridium(III) Complexes. Synthesis, Spectroscopy, and Electroluminescence
 of the Different Isomers
;
_journal_name_full 'Journal of the American Chemical Society'
_journal_page_first 10543
_journal_page_last 10558
_journal_paper_doi 10.1021/ja201691b
_journal_volume 133
_journal_year 2011
_chemical_formula_sum 'C60 H40 Cl2 F8 Ir2 N12'
_chemical_formula_weight 1536.34
_chemical_name_systematic
; 
 ? 
;
_space_group_IT_number 2
_symmetry_cell_setting triclinic
_symmetry_space_group_name_Hall '-P 1'
_symmetry_space_group_name_H-M 'P -1'
_atom_sites_solution_hydrogens geom
_atom_sites_solution_primary direct
_atom_sites_solution_secondary difmap
_audit_creation_method SHELXL-97
_cell_angle_alpha 72.215(2)
_cell_angle_beta 81.976(3)
_cell_angle_gamma 73.821(4)
_cell_formula_units_Z 2
_cell_length_a 12.2919(7)
_cell_length_b 15.2576(6)
_cell_length_c 18.8846(11)
_cell_measurement_reflns_used 10066
_cell_measurement_temperature 223(2)
_cell_measurement_theta_max 68.25
_cell_measurement_theta_min 0.88
_cell_volume 3233.1(3)
_computing_cell_refinement 'Collect (Nonius B.V., 1998)'
_computing_data_collection 'Collect (Nonius B.V., 1998)'
_computing_data_reduction 'Denzo-SMN (Otwinowski & Minor, 1997)'
_computing_publication_material 'SHELXL-97 (Sheldrick, 1997)'
_computing_structure_refinement 'SHELXL-97 (Sheldrick, 1997)'
_computing_structure_solution 'SHELXS-97 (Sheldrick, 1990)'
_diffrn_ambient_temperature 223(2)
_diffrn_measured_fraction_theta_full 0.955
_diffrn_measured_fraction_theta_max 0.955
_diffrn_measurement_device_type 'Nonius KappaCCD APEXII'
_diffrn_measurement_method '\w and \f scans'
_diffrn_radiation_monochromator graphite
_diffrn_radiation_source 'fine-focus sealed tube'
_diffrn_radiation_type CuK\a
_diffrn_radiation_wavelength 1.54178
_diffrn_reflns_av_R_equivalents 0.068
_diffrn_reflns_av_sigmaI/netI 0.0417
_diffrn_reflns_limit_h_max 14
_diffrn_reflns_limit_h_min -11
_diffrn_reflns_limit_k_max 18
_diffrn_reflns_limit_k_min -17
_diffrn_reflns_limit_l_max 22
_diffrn_reflns_limit_l_min -21
_diffrn_reflns_number 41770
_diffrn_reflns_theta_full 67.77
_diffrn_reflns_theta_max 67.77
_diffrn_reflns_theta_min 2.46
_exptl_absorpt_coefficient_mu 9.202
_exptl_absorpt_correction_T_max 0.7698
_exptl_absorpt_correction_T_min 0.3390
_exptl_absorpt_correction_type multi-scan
_exptl_absorpt_process_details 'Denzo (Otwinowski, Borek, Majewski & Minor, 2003)'
_exptl_crystal_colour 'light yellow'
_exptl_crystal_density_diffrn 1.578
_exptl_crystal_description column
_exptl_crystal_F_000 1488
_exptl_crystal_size_max 0.15
_exptl_crystal_size_mid 0.05
_exptl_crystal_size_min 0.03
_platon_squeeze_details
;
;
_refine_diff_density_max 1.450
_refine_diff_density_min -1.028
_refine_diff_density_rms 0.192
_refine_ls_extinction_method none
_refine_ls_goodness_of_fit_ref 1.061
_refine_ls_hydrogen_treatment riding
_refine_ls_matrix_type full
_refine_ls_number_parameters 721
_refine_ls_number_reflns 11212
_refine_ls_number_restraints 72
_refine_ls_restrained_S_all 1.061
_refine_ls_R_factor_all 0.0693
_refine_ls_R_factor_gt 0.0557
_refine_ls_shift/su_max 0.001
_refine_ls_shift/su_mean 0.000
_refine_ls_structure_factor_coef Fsqd
_refine_ls_weighting_details 'calc w=1/[\s^2^(Fo^2^)+(0.0864P)^2^+12.5950P] where P=(Fo^2^+2Fc^2^)/3'
_refine_ls_weighting_scheme calc
_refine_ls_wR_factor_gt 0.1495
_refine_ls_wR_factor_ref 0.1568
_reflns_number_gt 8777
_reflns_number_total 11212
_reflns_threshold_expression >2sigma(I)
_cod_data_source_file ja201691b_si_003.cif
_cod_data_source_block fro4940
_cod_database_code 4106372

loop_
_symmetry_equiv_pos_as_xyz
'x, y, z'
'-x, -y, -z'

loop_
_atom_site_label
_atom_site_type_symbol
_atom_site_fract_x
_atom_site_fract_y
_atom_site_fract_z
_atom_site_U_iso_or_equiv
_atom_site_adp_type
_atom_site_occupancy
_atom_site_symmetry_multiplicity
_atom_site_calc_flag
_atom_site_refinement_flags
Ir1 Ir 0.30286(3) 0.40472(2) 0.71587(2) 0.04462(13) Uani 1 1 d .
Ir2 Ir 0.58366(3) 0.36755(2) 0.809712(19) 0.04277(13) Uani 1 1 d .
Cl1 Cl 0.49702(16) 0.31809(14) 0.72150(11) 0.0458(4) Uani 1 1 d .
Cl2 Cl 0.6506(2) 0.47154(16) 0.70328(12) 0.0571(5) Uani 1 1 d .
N1A N 0.1326(6) 0.4587(5) 0.7174(4) 0.0548(19) Uani 1 1 d .
N2A N 0.0682(7) 0.5295(5) 0.6685(5) 0.061(2) Uani 1 1 d .
N3A N -0.0362(6) 0.5267(6) 0.6931(5) 0.068(2) Uani 1 1 d .
C4A C -0.0404(8) 0.4559(7) 0.7581(6) 0.069(3) Uani 1 1 d .
H4A H -0.1057 0.4416 0.7863 0.083 Uiso 1 1 calc R
C5A C 0.0699(8) 0.4106(6) 0.7735(5) 0.054(2) Uani 1 1 d .
C6A C 0.1348(7) 0.3293(7) 0.8264(5) 0.052(2) Uani 1 1 d .
C7A C 0.2535(8) 0.3093(7) 0.8083(5) 0.056(2) Uani 1 1 d .
C8A C 0.3216(8) 0.2244(6) 0.8525(5) 0.049(2) Uani 1 1 d .
H8A H 0.4009 0.2084 0.8433 0.059 Uiso 1 1 calc R
C9A C 0.2705(8) 0.1669(7) 0.9079(6) 0.061(2) Uani 1 1 d .
F9A F 0.3384(5) 0.0849(4) 0.9498(3) 0.0734(16) Uani 1 1 d .
C10A C 0.1553(9) 0.1862(7) 0.9291(6) 0.065(3) Uani 1 1 d .
H10A H 0.1240 0.1459 0.9701 0.078 Uiso 1 1 calc R
C11A C 0.0910(8) 0.2685(7) 0.8856(6) 0.062(2) Uani 1 1 d .
F11A F -0.0220(5) 0.2909(5) 0.9019(4) 0.0838(19) Uani 1 1 d .
C12A C -0.1292(9) 0.5945(8) 0.6505(8) 0.088(4) Uani 1 1 d .
H12A H -0.1067 0.6045 0.5973 0.106 Uiso 1 1 calc R
H12B H -0.1948 0.5671 0.6608 0.106 Uiso 1 1 calc R
C13A C -0.1630(9) 0.6854(7) 0.6661(7) 0.091(4) Uani 1 1 d GU
C14A C -0.1181(9) 0.7614(9) 0.6254(6) 0.116(5) Uani 1 1 d GU
H14A H -0.0595 0.7533 0.5885 0.139 Uiso 1 1 calc R
C15A C -0.1599(14) 0.8494(8) 0.6395(9) 0.161(8) Uani 1 1 d GU
H15A H -0.1296 0.9008 0.6120 0.194 Uiso 1 1 calc R
C16A C -0.2465(15) 0.8614(10) 0.6941(10) 0.227(12) Uani 1 1 d GU
H16A H -0.2748 0.9209 0.7036 0.273 Uiso 1 1 calc R
C17A C -0.2914(13) 0.7854(14) 0.7347(9) 0.32(2) Uani 1 1 d GU
H17A H -0.3500 0.7935 0.7717 0.383 Uiso 1 1 calc R
C18A C -0.2496(11) 0.6974(11) 0.7207(7) 0.204(11) Uani 1 1 d GU
H18A H -0.2799 0.6460 0.7482 0.245 Uiso 1 1 calc R
N1B N 0.3383(6) 0.4976(5) 0.6113(4) 0.0469(16) Uani 1 1 d .
N2B N 0.3577(6) 0.5829(5) 0.5902(4) 0.0544(18) Uani 1 1 d .
N3B N 0.3686(6) 0.6039(5) 0.5157(4) 0.0565(19) Uani 1 1 d .
C4B C 0.3573(8) 0.5343(7) 0.4899(5) 0.059(2) Uani 1 1 d .
H4B H 0.3622 0.5334 0.4400 0.071 Uiso 1 1 calc R
C5B C 0.3369(7) 0.4646(7) 0.5527(5) 0.054(2) Uani 1 1 d .
C6B C 0.3114(7) 0.3707(7) 0.5719(5) 0.054(2) Uani 1 1 d .
C7B C 0.2870(8) 0.3289(6) 0.6462(5) 0.053(2) Uani 1 1 d .
C8B C 0.2599(8) 0.2417(6) 0.6667(5) 0.055(2) Uani 1 1 d .
H8B H 0.2426 0.2120 0.7169 0.066 Uiso 1 1 calc R
C9B C 0.2588(9) 0.2006(7) 0.6130(6) 0.060(2) Uani 1 1 d .
F9B F 0.2313(7) 0.1155(5) 0.6329(4) 0.090(2) Uani 1 1 d .
C10B C 0.2829(10) 0.2388(8) 0.5391(6) 0.071(3) Uani 1 1 d .
H10B H 0.2811 0.2078 0.5034 0.085 Uiso 1 1 calc R
C11B C 0.3099(9) 0.3248(7) 0.5196(5) 0.061(2) Uani 1 1 d .
F11B F 0.3362(6) 0.3671(5) 0.4472(3) 0.0848(19) Uani 1 1 d .
C12B C 0.3857(9) 0.6975(7) 0.4736(6) 0.069(3) Uani 1 1 d .
H12C H 0.4317 0.6922 0.4276 0.082 Uiso 1 1 calc R
H12D H 0.4280 0.7182 0.5031 0.082 Uiso 1 1 calc R
C13B C 0.2756(6) 0.7719(5) 0.4540(4) 0.067(3) Uani 1 1 d G
C14B C 0.2466(8) 0.8083(6) 0.3802(4) 0.100(4) Uani 1 1 d G
H14B H 0.2952 0.7863 0.3428 0.120 Uiso 1 1 calc R
C15B C 0.1459(9) 0.8773(7) 0.3617(5) 0.117(5) Uani 1 1 d G
H15B H 0.1263 0.9019 0.3118 0.140 Uiso 1 1 calc R
C16B C 0.0741(7) 0.9098(6) 0.4171(7) 0.133(7) Uani 1 1 d G
H16B H 0.0060 0.9565 0.4046 0.159 Uiso 1 1 calc R
C17B C 0.1031(9) 0.8734(7) 0.4908(6) 0.158(9) Uani 1 1 d G
H17B H 0.0546 0.8955 0.5282 0.189 Uiso 1 1 calc R
C18B C 0.2038(9) 0.8045(7) 0.5093(4) 0.141(7) Uani 1 1 d G
H18B H 0.2234 0.7799 0.5592 0.169 Uiso 1 1 calc R
N1C N 0.4326(6) 0.4743(5) 0.8087(4) 0.0439(16) Uani 1 1 d .
N2C N 0.3380(5) 0.4971(5) 0.7771(4) 0.0455(16) Uani 1 1 d .
N3C N 0.2829(7) 0.5814(5) 0.7864(5) 0.060(2) Uani 1 1 d .
C4C C 0.3423(9) 0.6089(7) 0.8271(6) 0.068(3) Uani 1 1 d .
H4C H 0.3210 0.6649 0.8421 0.082 Uiso 1 1 calc R
C5C C 0.4381(8) 0.5394(6) 0.8414(5) 0.048(2) Uani 1 1 d .
C6C C 0.5414(8) 0.5181(7) 0.8798(5) 0.055(2) Uani 1 1 d .
C7C C 0.6252(7) 0.4345(6) 0.8752(5) 0.054(2) Uani 1 1 d .
C8C C 0.7189(8) 0.4072(7) 0.9159(6) 0.061(2) Uani 1 1 d .
H8C H 0.7757 0.3518 0.9143 0.073 Uiso 1 1 calc R
C9C C 0.7282(9) 0.4632(8) 0.9595(6) 0.070(3) Uani 1 1 d .
F9C F 0.8201(6) 0.4344(6) 1.0020(5) 0.105(3) Uani 1 1 d .
C10C C 0.6506(9) 0.5443(8) 0.9637(6) 0.066(3) Uani 1 1 d .
H10C H 0.6592 0.5802 0.9941 0.080 Uiso 1 1 calc R
C11C C 0.5597(8) 0.5711(7) 0.9218(5) 0.056(2) Uani 1 1 d .
F11C F 0.4770(5) 0.6518(4) 0.9259(4) 0.0776(17) Uani 1 1 d .
C12C C 0.1755(10) 0.6381(10) 0.7515(8) 0.089(4) Uani 1 1 d .
H12E H 0.1817 0.7028 0.7252 0.107 Uiso 1 1 calc R
H12F H 0.1599 0.6095 0.7153 0.107 Uiso 1 1 calc R
C13C C 0.0948(18) 0.640(2) 0.8021(12) 0.183(9) Uani 1 1 d GU
C14C C 0.070(2) 0.5616(15) 0.8554(16) 0.236(13) Uani 1 1 d GU
H14C H 0.1156 0.5004 0.8573 0.284 Uiso 1 1 calc R
C15C C -0.023(3) 0.573(2) 0.9060(12) 0.296(18) Uani 1 1 d GU
H15C H -0.0399 0.5202 0.9421 0.355 Uiso 1 1 calc R
C16C C -0.091(2) 0.664(3) 0.9033(17) 0.50(4) Uani 1 1 d GU
H16C H -0.1535 0.6720 0.9375 0.597 Uiso 1 1 calc R
C17C C -0.066(3) 0.7427(19) 0.850(2) 0.46(3) Uani 1 1 d GU
H17C H -0.1115 0.8040 0.8481 0.551 Uiso 1 1 calc R
C18C C 0.027(3) 0.7309(17) 0.7994(15) 0.35(2) Uani 1 1 d GU
H18C H 0.0440 0.7842 0.7633 0.424 Uiso 1 1 calc R
N1D N 0.5439(6) 0.2719(5) 0.9035(4) 0.0474(16) Uani 1 1 d .
N2D N 0.4522(6) 0.2792(5) 0.9488(4) 0.0459(16) Uani 1 1 d .
N3D N 0.4769(6) 0.1978(5) 1.0047(4) 0.0486(17) Uani 1 1 d .
C4D C 0.5815(8) 0.1417(6) 0.9950(5) 0.055(2) Uani 1 1 d .
H4D H 0.6161 0.0823 1.0266 0.066 Uiso 1 1 calc R
C5D C 0.6256(7) 0.1905(6) 0.9292(5) 0.050(2) Uani 1 1 d .
C6D C 0.7295(7) 0.1851(6) 0.8827(5) 0.055(2) Uani 1 1 d .
C7D C 0.7305(7) 0.2640(6) 0.8206(5) 0.050(2) Uani 1 1 d .
C8D C 0.8312(8) 0.2636(7) 0.7734(6) 0.063(3) Uani 1 1 d .
H8D H 0.8351 0.3148 0.7309 0.076 Uiso 1 1 calc R
C9D C 0.9237(8) 0.1860(8) 0.7915(7) 0.070(3) Uani 1 1 d .
F9D F 1.0195(5) 0.1865(5) 0.7477(4) 0.094(2) Uani 1 1 d .
C10D C 0.9265(9) 0.1086(8) 0.8527(7) 0.077(3) Uani 1 1 d .
H10D H 0.9914 0.0578 0.8634 0.093 Uiso 1 1 calc R
C11D C 0.8272(8) 0.1107(7) 0.8974(6) 0.063(3) Uani 1 1 d .
F11D F 0.8238(5) 0.0366(4) 0.9598(4) 0.090(2) Uani 1 1 d .
C12D C 0.3901(8) 0.1845(7) 1.0669(5) 0.061(3) Uani 1 1 d .
H12G H 0.3212 0.1821 1.0477 0.073 Uiso 1 1 calc R
H12H H 0.3710 0.2395 1.0868 0.073 Uiso 1 1 calc R
C13D C 0.4277(8) 0.0962(7) 1.1284(5) 0.057(2) Uani 1 1 d .
C14D C 0.3758(9) 0.0234(7) 1.1417(6) 0.064(3) Uani 1 1 d .
H14D H 0.3199 0.0288 1.1102 0.077 Uiso 1 1 calc R
C15D C 0.4044(10) -0.0580(8) 1.2007(6) 0.073(3) Uani 1 1 d .
H15D H 0.3680 -0.1074 1.2098 0.088 Uiso 1 1 calc R
C16D C 0.4881(11) -0.0649(8) 1.2461(6) 0.081(3) Uani 1 1 d .
H16D H 0.5066 -0.1188 1.2872 0.097 Uiso 1 1 calc R
C17D C 0.5446(10) 0.0057(8) 1.2321(6) 0.074(3) Uani 1 1 d .
H17D H 0.6033 -0.0005 1.2616 0.089 Uiso 1 1 calc R
C18D C 0.5125(9) 0.0853(8) 1.1736(6) 0.070(3) Uani 1 1 d .
H18D H 0.5496 0.1343 1.1640 0.084 Uiso 1 1 calc R

loop_
_atom_site_aniso_label
_atom_site_aniso_U_11
_atom_site_aniso_U_22
_atom_site_aniso_U_33
_atom_site_aniso_U_23
_atom_site_aniso_U_13
_atom_site_aniso_U_12
Ir1 0.0447(2) 0.0385(2) 0.0438(2) -0.00382(16) 0.00007(15) -0.00934(15)
Ir2 0.0427(2) 0.0385(2) 0.0408(2) -0.00704(15) 0.00449(14) -0.00811(15)
Cl1 0.0444(10) 0.0423(10) 0.0461(11) -0.0110(8) 0.0009(8) -0.0071(8)
Cl2 0.0648(13) 0.0531(12) 0.0469(12) -0.0032(10) 0.0109(10) -0.0236(10)
N1A 0.050(4) 0.049(4) 0.061(5) -0.008(4) 0.002(4) -0.016(3)
N2A 0.053(5) 0.045(4) 0.075(6) 0.001(4) -0.009(4) -0.013(4)
N3A 0.039(4) 0.048(5) 0.102(7) 0.001(5) -0.011(4) -0.010(3)
C4A 0.049(6) 0.062(6) 0.086(8) -0.005(6) 0.004(5) -0.019(5)
C5A 0.051(5) 0.047(5) 0.059(6) -0.003(4) -0.004(4) -0.015(4)
C6A 0.043(5) 0.055(5) 0.053(5) -0.012(4) 0.009(4) -0.012(4)
C7A 0.054(5) 0.054(5) 0.058(6) -0.016(4) 0.003(4) -0.013(4)
C8A 0.064(5) 0.037(4) 0.046(5) -0.003(4) 0.000(4) -0.019(4)
C9A 0.064(6) 0.041(5) 0.067(6) -0.005(5) -0.008(5) -0.006(4)
F9A 0.076(4) 0.049(3) 0.072(4) 0.012(3) -0.005(3) -0.012(3)
C10A 0.064(6) 0.061(6) 0.057(6) 0.004(5) 0.004(5) -0.019(5)
C11A 0.052(5) 0.062(6) 0.064(6) -0.013(5) 0.010(5) -0.014(5)
F11A 0.057(3) 0.079(4) 0.091(5) 0.000(3) 0.018(3) -0.016(3)
C12A 0.054(6) 0.070(8) 0.114(10) 0.017(7) -0.028(6) -0.011(5)
C13A 0.069(6) 0.083(7) 0.099(7) -0.013(6) 0.011(6) -0.005(5)
C14A 0.117(8) 0.108(8) 0.125(9) -0.033(7) -0.004(7) -0.034(7)
C15A 0.168(11) 0.143(11) 0.171(11) -0.044(8) -0.001(8) -0.039(8)
C16A 0.239(15) 0.210(14) 0.227(15) -0.080(10) 0.007(9) -0.035(9)
C17A 0.32(2) 0.32(2) 0.32(2) -0.100(11) -0.006(10) -0.073(11)
C18A 0.209(13) 0.193(13) 0.196(13) -0.059(9) 0.016(9) -0.038(9)
N1B 0.051(4) 0.038(4) 0.046(4) -0.006(3) -0.002(3) -0.010(3)
N2B 0.054(4) 0.043(4) 0.052(5) 0.005(3) -0.002(3) -0.010(3)
N3B 0.056(5) 0.049(4) 0.052(5) 0.002(4) 0.004(3) -0.013(4)
C4B 0.068(6) 0.051(5) 0.046(5) 0.001(4) -0.001(4) -0.012(5)
C5B 0.049(5) 0.056(5) 0.048(5) -0.005(4) -0.004(4) -0.009(4)
C6B 0.047(5) 0.058(6) 0.051(5) -0.006(4) -0.005(4) -0.013(4)
C7B 0.057(5) 0.040(5) 0.053(5) 0.002(4) -0.005(4) -0.013(4)
C8B 0.060(6) 0.040(5) 0.057(6) 0.000(4) -0.006(4) -0.016(4)
C9B 0.072(6) 0.044(5) 0.069(7) -0.014(5) -0.008(5) -0.024(5)
F9B 0.131(6) 0.065(4) 0.083(5) -0.016(3) -0.005(4) -0.046(4)
C10B 0.088(8) 0.072(7) 0.058(6) -0.030(6) 0.001(5) -0.021(6)
C11B 0.081(7) 0.057(6) 0.050(6) -0.015(5) -0.005(5) -0.023(5)
F11B 0.129(6) 0.085(4) 0.042(3) -0.013(3) -0.003(3) -0.036(4)
C12B 0.079(7) 0.048(6) 0.068(7) -0.001(5) 0.013(5) -0.025(5)
C13B 0.089(7) 0.044(5) 0.055(6) -0.003(4) 0.013(5) -0.014(5)
C14B 0.121(11) 0.084(9) 0.066(8) -0.014(7) -0.010(7) 0.014(8)
C15B 0.121(12) 0.083(10) 0.132(14) -0.027(9) -0.048(11) 0.014(9)
C16B 0.116(13) 0.069(9) 0.177(19) -0.020(11) -0.022(13) 0.024(9)
C17B 0.171(17) 0.091(12) 0.133(16) -0.014(11) 0.043(13) 0.048(11)
C18B 0.193(18) 0.099(12) 0.080(10) -0.019(9) 0.021(11) 0.021(12)
N1C 0.057(4) 0.035(4) 0.039(4) -0.007(3) 0.003(3) -0.017(3)
N2C 0.034(4) 0.041(4) 0.058(4) -0.016(3) -0.006(3) 0.001(3)
N3C 0.057(5) 0.041(4) 0.083(6) -0.025(4) -0.013(4) 0.001(3)
C4C 0.073(7) 0.055(6) 0.072(7) -0.028(5) -0.016(5) 0.007(5)
C5C 0.059(5) 0.039(4) 0.045(5) -0.005(4) -0.007(4) -0.014(4)
C6C 0.063(6) 0.049(5) 0.054(5) -0.020(4) 0.003(4) -0.014(4)
C7C 0.044(5) 0.049(5) 0.062(6) -0.007(4) 0.006(4) -0.012(4)
C8C 0.057(6) 0.055(6) 0.064(6) -0.019(5) -0.001(5) -0.002(4)
C9C 0.061(6) 0.075(7) 0.072(7) -0.027(6) -0.011(5) -0.003(5)
F9C 0.090(5) 0.106(6) 0.126(6) -0.055(5) -0.054(5) 0.010(4)
C10C 0.073(7) 0.071(7) 0.061(6) -0.029(5) -0.008(5) -0.014(5)
C11C 0.057(6) 0.055(6) 0.058(6) -0.016(5) -0.011(4) -0.016(4)
F11C 0.079(4) 0.064(4) 0.095(5) -0.043(3) -0.020(3) 0.002(3)
C12C 0.074(8) 0.086(9) 0.105(10) -0.037(8) -0.016(7) 0.002(7)
C13C 0.178(12) 0.188(13) 0.181(13) -0.040(9) -0.023(9) -0.048(9)
C14C 0.235(16) 0.236(16) 0.238(16) -0.068(10) -0.003(10) -0.063(10)
C15C 0.30(2) 0.30(2) 0.30(2) -0.082(11) -0.013(10) -0.083(11)
C16C 0.49(4) 0.50(4) 0.50(4) -0.145(15) -0.024(10) -0.117(14)
C17C 0.46(4) 0.45(4) 0.46(4) -0.125(14) -0.020(10) -0.109(13)
C18C 0.36(3) 0.34(3) 0.35(3) -0.101(12) -0.021(10) -0.071(11)
N1D 0.049(4) 0.037(4) 0.052(4) -0.013(3) 0.003(3) -0.008(3)
N2D 0.047(4) 0.043(4) 0.040(4) -0.006(3) 0.005(3) -0.010(3)
N3D 0.050(4) 0.040(4) 0.045(4) -0.003(3) 0.007(3) -0.009(3)
C4D 0.060(5) 0.042(5) 0.049(5) -0.005(4) 0.010(4) -0.001(4)
C5D 0.049(5) 0.048(5) 0.047(5) -0.008(4) 0.002(4) -0.009(4)
C6D 0.041(5) 0.050(5) 0.066(6) -0.013(4) 0.003(4) -0.005(4)
C7D 0.051(5) 0.046(5) 0.045(5) -0.004(4) 0.003(4) -0.012(4)
C8D 0.051(5) 0.059(6) 0.067(7) -0.009(5) 0.009(5) -0.010(4)
C9D 0.035(5) 0.074(7) 0.095(8) -0.027(6) 0.019(5) -0.009(5)
F9D 0.053(3) 0.093(5) 0.112(5) -0.020(4) 0.031(3) -0.008(3)
C10D 0.056(6) 0.056(6) 0.097(9) -0.012(6) 0.011(6) 0.005(5)
C11D 0.055(6) 0.043(5) 0.074(7) -0.003(5) 0.000(5) -0.001(4)
F11D 0.073(4) 0.054(4) 0.104(5) 0.012(3) 0.006(3) 0.005(3)
C12D 0.065(6) 0.055(6) 0.046(5) -0.006(4) 0.018(4) -0.007(4)
C13D 0.069(6) 0.046(5) 0.049(5) -0.010(4) 0.015(5) -0.015(4)
C14D 0.086(7) 0.049(5) 0.051(6) -0.007(4) -0.001(5) -0.016(5)
C15D 0.079(7) 0.060(7) 0.072(7) -0.007(6) 0.001(6) -0.020(5)
C16D 0.105(9) 0.054(6) 0.060(7) -0.002(5) 0.004(6) -0.002(6)
C17D 0.093(8) 0.067(7) 0.054(6) -0.004(5) -0.010(6) -0.017(6)
C18D 0.075(7) 0.060(6) 0.070(7) -0.006(5) -0.003(6) -0.023(5)

loop_
_atom_type_symbol
_atom_type_description
_atom_type_scat_dispersion_real
_atom_type_scat_dispersion_imag
_atom_type_scat_source
C C 0.0181 0.0091 'International Tables Vol C Tables 4.2.6.8 and 6.1.1.4'
H H 0.0000 0.0000 'International Tables Vol C Tables 4.2.6.8 and 6.1.1.4'
N N 0.0311 0.0180 'International Tables Vol C Tables 4.2.6.8 and 6.1.1.4'
F F 0.0727 0.0534 'International Tables Vol C Tables 4.2.6.8 and 6.1.1.4'
Cl Cl 0.3639 0.7018 'International Tables Vol C Tables 4.2.6.8 and 6.1.1.4'
Ir Ir -4.7710 6.5667 'International Tables Vol C Tables 4.2.6.8 and 6.1.1.4'

loop_
_geom_angle_atom_site_label_1
_geom_angle_atom_site_label_2
_geom_angle_atom_site_label_3
_geom_angle
N1A Ir1 C7A 79.6(3)
N1A Ir1 C7B 88.8(3)
C7A Ir1 C7B 92.6(4)
N1A Ir1 N1B 95.8(3)
C7A Ir1 N1B 171.4(3)
C7B Ir1 N1B 79.9(3)
N1A Ir1 N2C 95.9(3)
C7A Ir1 N2C 95.8(3)
C7B Ir1 N2C 171.0(3)
N1B Ir1 N2C 91.9(3)
N1A Ir1 Cl1 171.3(2)
C7A Ir1 Cl1 93.1(3)
C7B Ir1 Cl1 86.7(3)
N1B Ir1 Cl1 90.80(19)
N2C Ir1 Cl1 89.57(17)
C7C Ir2 N1D 87.9(3)
C7C Ir2 C7D 95.0(4)
N1D Ir2 C7D 79.4(3)
C7C Ir2 N1C 80.7(3)
N1D Ir2 N1C 97.3(3)
C7D Ir2 N1C 174.7(3)
C7C Ir2 Cl2 90.2(3)
N1D Ir2 Cl2 173.8(2)
C7D Ir2 Cl2 94.9(2)
N1C Ir2 Cl2 88.17(18)
C7C Ir2 Cl1 167.0(3)
N1D Ir2 Cl1 97.0(2)
C7D Ir2 Cl1 97.7(3)
N1C Ir2 Cl1 86.72(19)
Cl2 Ir2 Cl1 86.14(8)
Ir1 Cl1 Ir2 107.21(7)
N2A N1A C5A 112.4(7)
N2A N1A Ir1 130.7(6)
C5A N1A Ir1 116.6(6)
N3A N2A N1A 104.7(7)
N2A N3A C4A 112.1(8)
N2A N3A C12A 118.8(9)
C4A N3A C12A 129.0(9)
C5A C4A N3A 105.9(8)
C4A C5A N1A 104.8(8)
C4A C5A C6A 139.8(9)
N1A C5A C6A 115.2(8)
C11A C6A C7A 119.8(9)
C11A C6A C5A 125.9(8)
C7A C6A C5A 113.9(8)
C8A C7A C6A 117.4(8)
C8A C7A Ir1 128.0(7)
C6A C7A Ir1 114.5(7)
C9A C8A C7A 118.6(9)
C8A C9A F9A 117.5(9)
C8A C9A C10A 125.5(9)
F9A C9A C10A 116.9(9)
C11A C10A C9A 114.8(9)
F11A C11A C10A 118.1(9)
F11A C11A C6A 118.1(9)
C10A C11A C6A 123.8(9)
C13A C12A N3A 114.4(11)
C14A C13A C18A 120.0
C14A C13A C12A 122.6(10)
C18A C13A C12A 117.3(10)
C15A C14A C13A 120.0
C14A C15A C16A 120.0
C17A C16A C15A 120.0
C18A C17A C16A 120.0
C17A C18A C13A 120.0
N2B N1B C5B 112.2(7)
N2B N1B Ir1 133.9(6)
C5B N1B Ir1 113.9(6)
N1B N2B N3B 103.9(7)
N2B N3B C4B 113.0(7)
N2B N3B C12B 118.2(8)
C4B N3B C12B 128.7(9)
N3B C4B C5B 104.7(9)
N1B C5B C4B 106.2(9)
N1B C5B C6B 115.2(8)
C4B C5B C6B 138.5(9)
C11B C6B C7B 119.7(9)
C11B C6B C5B 123.2(9)
C7B C6B C5B 117.1(9)
C6B C7B C8B 119.1(9)
C6B C7B Ir1 113.7(7)
C8B C7B Ir1 127.1(7)
C9B C8B C7B 118.6(9)
C8B C9B F9B 118.6(9)
C8B C9B C10B 124.4(9)
F9B C9B C10B 117.0(9)
C9B C10B C11B 116.5(9)
F11B C11B C10B 120.2(9)
F11B C11B C6B 118.1(9)
C10B C11B C6B 121.7(9)
N3B C12B C13B 113.0(8)
C14B C13B C18B 120.0
C14B C13B C12B 119.8(7)
C18B C13B C12B 120.2(7)
C13B C14B C15B 120.0
C14B C15B C16B 120.0
C17B C16B C15B 120.0
C16B C17B C18B 120.0
C17B C18B C13B 120.0
N2C N1C C5C 111.7(7)
N2C N1C Ir2 134.1(5)
C5C N1C Ir2 113.8(6)
N1C N2C N3C 105.5(7)
N1C N2C Ir1 120.8(5)
N3C N2C Ir1 133.6(6)
N2C N3C C4C 110.7(8)
N2C N3C C12C 123.1(8)
C4C N3C C12C 126.1(9)
C5C C4C N3C 105.5(8)
N1C C5C C4C 106.6(8)
N1C C5C C6C 115.1(8)
C4C C5C C6C 138.3(9)
C11C C6C C7C 118.7(9)
C11C C6C C5C 124.3(8)
C7C C6C C5C 116.9(8)
C8C C7C C6C 118.8(9)
C8C C7C Ir2 128.4(7)
C6C C7C Ir2 112.8(7)
C7C C8C C9C 118.5(9)
C10C C9C F9C 117.5(10)
C10C C9C C8C 123.9(10)
F9C C9C C8C 118.6(9)
C9C C10C C11C 116.6(10)
C10C C11C C6C 123.3(9)
C10C C11C F11C 118.6(8)
C6C C11C F11C 117.9(8)
C13C C12C N3C 109.2(16)
C12C C13C C14C 126(3)
C12C C13C C18C 114(3)
C14C C13C C18C 120.0
C13C C14C C15C 120.0
C16C C15C C14C 120.0
C15C C16C C17C 120.0
C18C C17C C16C 120.0
C17C C18C C13C 120.0
N2D N1D C5D 113.0(7)
N2D N1D Ir2 129.4(5)
C5D N1D Ir2 117.4(6)
N1D N2D N3D 103.1(6)
N2D N3D C4D 113.0(7)
N2D N3D C12D 116.9(7)
C4D N3D C12D 130.1(7)
N3D C4D C5D 104.8(8)
N1D C5D C4D 106.1(7)
N1D C5D C6D 113.3(8)
C4D C5D C6D 140.4(9)
C11D C6D C7D 119.6(8)
C11D C6D C5D 124.8(9)
C7D C6D C5D 115.5(8)
C6D C7D C8D 118.1(8)
C6D C7D Ir2 114.4(6)
C8D C7D Ir2 127.5(7)
C9D C8D C7D 118.5(9)
F9D C9D C10D 116.6(9)
F9D C9D C8D 118.5(10)
C10D C9D C8D 124.9(9)
C9D C10D C11D 115.4(9)
F11D C11D C10D 118.8(8)
F11D C11D C6D 117.7(8)
C10D C11D C6D 123.5(10)
N3D C12D C13D 113.2(7)
C14D C13D C18D 118.4(9)
C14D C13D C12D 119.4(10)
C18D C13D C12D 122.2(9)
C13D C14D C15D 121.1(11)
C14D C15D C16D 118.5(11)
C17D C16D C15D 121.3(11)
C18D C17D C16D 118.1(11)
C17D C18D C13D 122.5(10)

loop_
_geom_bond_atom_site_label_1
_geom_bond_atom_site_label_2
_geom_bond_distance
Ir1 N1A 2.023(7)
Ir1 C7A 2.045(10)
Ir1 C7B 2.057(10)
Ir1 N1B 2.120(7)
Ir1 N2C 2.232(7)
Ir1 Cl1 2.383(2)
Ir2 C7C 2.019(10)
Ir2 N1D 2.021(7)
Ir2 C7D 2.028(9)
Ir2 N1C 2.100(7)
Ir2 Cl2 2.356(2)
Ir2 Cl1 2.488(2)
N1A N2A 1.329(10)
N1A C5A 1.367(11)
N2A N3A 1.311(11)
N3A C4A 1.370(13)
N3A C12A 1.454(12)
C4A C5A 1.366(13)
C5A C6A 1.444(13)
C6A C11A 1.370(13)
C6A C7A 1.420(12)
C7A C8A 1.415(13)
C8A C9A 1.351(13)
C9A F9A 1.373(10)
C9A C10A 1.391(14)
C10A C11A 1.369(14)
C11A F11A 1.349(11)
C12A C13A 1.440(16)
C13A C14A 1.3900
C13A C18A 1.3900
C14A C15A 1.3900
C15A C16A 1.3900
C16A C17A 1.3900
C17A C18A 1.3900
N1B N2B 1.320(10)
N1B C5B 1.352(11)
N2B N3B 1.340(10)
N3B C4B 1.342(13)
N3B C12B 1.464(11)
C4B C5B 1.377(12)
C5B C6B 1.478(13)
C6B C11B 1.379(13)
C6B C7B 1.382(12)
C7B C8B 1.389(12)
C8B C9B 1.350(13)
C9B F9B 1.361(10)
C9B C10B 1.363(14)
C10B C11B 1.372(14)
C11B F11B 1.357(11)
C12B C13B 1.511(12)
C13B C14B 1.3900
C13B C18B 1.3900
C14B C15B 1.3900
C15B C16B 1.3900
C16B C17B 1.3900
C17B C18B 1.3900
N1C N2C 1.292(9)
N1C C5C 1.341(11)
N2C N3C 1.328(9)
N3C C4C 1.350(13)
N3C C12C 1.477(14)
C4C C5C 1.342(13)
C5C C6C 1.458(13)
C6C C11C 1.371(13)
C6C C7C 1.416(13)
C7C C8C 1.368(13)
C8C C9C 1.391(14)
C9C C10C 1.352(14)
C9C F9C 1.368(12)
C10C C11C 1.355(14)
C11C F11C 1.377(11)
C12C C13C 1.28(2)
C13C C14C 1.3900
C13C C18C 1.3900
C14C C15C 1.3900
C15C C16C 1.3900
C16C C17C 1.3900
C17C C18C 1.3900
N1D N2D 1.316(9)
N1D C5D 1.364(11)
N2D N3D 1.353(9)
N3D C4D 1.355(11)
N3D C12D 1.477(10)
C4D C5D 1.366(12)
C5D C6D 1.443(12)
C6D C11D 1.396(12)
C6D C7D 1.402(12)
C7D C8D 1.420(12)
C8D C9D 1.387(14)
C9D F9D 1.341(10)
C9D C10D 1.373(15)
C10D C11D 1.382(14)
C11D F11D 1.366(11)
C12D C13D 1.492(13)
C13D C14D 1.372(14)
C13D C18D 1.381(15)
C14D C15D 1.390(14)
C15D C16D 1.392(17)
C16D C17D 1.380(16)
C17D C18D 1.373(14)

loop_
_geom_torsion_atom_site_label_1
_geom_torsion_atom_site_label_2
_geom_torsion_atom_site_label_3
_geom_torsion_atom_site_label_4
_geom_torsion
N1A Ir1 Cl1 Ir2 -117.6(15)
C7A Ir1 Cl1 Ir2 -84.5(3)
C7B Ir1 Cl1 Ir2 -176.9(2)
N1B Ir1 Cl1 Ir2 103.2(2)
N2C Ir1 Cl1 Ir2 11.3(2)
C7C Ir2 Cl1 Ir1 -24.0(11)
N1D Ir2 Cl1 Ir1 87.6(2)
C7D Ir2 Cl1 Ir1 167.8(2)
N1C Ir2 Cl1 Ir1 -9.37(18)
Cl2 Ir2 Cl1 Ir1 -97.75(9)
C7A Ir1 N1A N2A -173.4(9)
C7B Ir1 N1A N2A -80.6(9)
N1B Ir1 N1A N2A -0.8(9)
N2C Ir1 N1A N2A 91.7(8)
Cl1 Ir1 N1A N2A -139.8(12)
C7A Ir1 N1A C5A -0.5(7)
C7B Ir1 N1A C5A 92.3(7)
N1B Ir1 N1A C5A 172.0(7)
N2C Ir1 N1A C5A -95.4(7)
Cl1 Ir1 N1A C5A 33(2)
C5A N1A N2A N3A -0.3(11)
Ir1 N1A N2A N3A 172.8(7)
N1A N2A N3A C4A 1.2(12)
N1A N2A N3A C12A -178.5(10)
N2A N3A C4A C5A -1.6(13)
C12A N3A C4A C5A 178.0(12)
N3A C4A C5A N1A 1.3(12)
N3A C4A C5A C6A -175.0(12)
N2A N1A C5A C4A -0.6(11)
Ir1 N1A C5A C4A -174.8(7)
N2A N1A C5A C6A 176.7(8)
Ir1 N1A C5A C6A 2.6(11)
C4A C5A C6A C11A -2(2)
N1A C5A C6A C11A -177.6(9)
C4A C5A C6A C7A 172.1(13)
N1A C5A C6A C7A -3.9(13)
C11A C6A C7A C8A 1.4(14)
C5A C6A C7A C8A -172.8(8)
C11A C6A C7A Ir1 177.6(8)
C5A C6A C7A Ir1 3.4(11)
N1A Ir1 C7A C8A 174.1(9)
C7B Ir1 C7A C8A 85.8(9)
N1B Ir1 C7A C8A 115(2)
N2C Ir1 C7A C8A -91.0(9)
Cl1 Ir1 C7A C8A -1.1(9)
N1A Ir1 C7A C6A -1.6(7)
C7B Ir1 C7A C6A -89.9(7)
N1B Ir1 C7A C6A -60(2)
N2C Ir1 C7A C6A 93.3(7)
Cl1 Ir1 C7A C6A -176.8(7)
C6A C7A C8A C9A 1.1(14)
Ir1 C7A C8A C9A -174.5(8)
C7A C8A C9A F9A 179.8(8)
C7A C8A C9A C10A -4.1(16)
C8A C9A C10A C11A 4.1(17)
F9A C9A C10A C11A -179.8(9)
C9A C10A C11A F11A 178.7(9)
C9A C10A C11A C6A -1.3(17)
C7A C6A C11A F11A 178.7(9)
C5A C6A C11A F11A -7.9(16)
C7A C6A C11A C10A -1.3(16)
C5A C6A C11A C10A 172.1(11)
N2A N3A C12A C13A -84.5(14)
C4A N3A C12A C13A 96.0(14)
N3A C12A C13A C14A 92.3(13)
N3A C12A C13A C18A -92.3(11)
C18A C13A C14A C15A 0.0
C12A C13A C14A C15A 175.4(12)
C13A C14A C15A C16A 0.0
C14A C15A C16A C17A 0.0
C15A C16A C17A C18A 0.0
C16A C17A C18A C13A 0.0
C14A C13A C18A C17A 0.0
C12A C13A C18A C17A -175.6(11)
N1A Ir1 N1B N2B 87.8(8)
C7A Ir1 N1B N2B 145.4(19)
C7B Ir1 N1B N2B 175.6(8)
N2C Ir1 N1B N2B -8.3(8)
Cl1 Ir1 N1B N2B -97.9(7)
N1A Ir1 N1B C5B -89.3(6)
C7A Ir1 N1B C5B -32(2)
C7B Ir1 N1B C5B -1.6(6)
N2C Ir1 N1B C5B 174.5(6)
Cl1 Ir1 N1B C5B 84.9(6)
C5B N1B N2B N3B 0.1(9)
Ir1 N1B N2B N3B -177.1(6)
N1B N2B N3B C4B -0.4(10)
N1B N2B N3B C12B 177.0(8)
N2B N3B C4B C5B 0.5(11)
C12B N3B C4B C5B -176.6(9)
N2B N1B C5B C4B 0.1(10)
Ir1 N1B C5B C4B 177.9(6)
N2B N1B C5B C6B -177.8(7)
Ir1 N1B C5B C6B 0.0(9)
N3B C4B C5B N1B -0.3(10)
N3B C4B C5B C6B 176.9(10)
N1B C5B C6B C11B -177.9(9)
C4B C5B C6B C11B 5.0(18)
N1B C5B C6B C7B 2.7(12)
C4B C5B C6B C7B -174.3(11)
C11B C6B C7B C8B -0.9(14)
C5B C6B C7B C8B 178.5(8)
C11B C6B C7B Ir1 176.6(7)
C5B C6B C7B Ir1 -4.0(11)
N1A Ir1 C7B C6B 99.1(7)
C7A Ir1 C7B C6B 178.7(7)
N1B Ir1 C7B C6B 3.0(7)
N2C Ir1 C7B C6B -22(2)
Cl1 Ir1 C7B C6B -88.4(7)
N1A Ir1 C7B C8B -83.6(8)
C7A Ir1 C7B C8B -4.1(9)
N1B Ir1 C7B C8B -179.7(9)
N2C Ir1 C7B C8B 154.8(15)
Cl1 Ir1 C7B C8B 88.9(8)
C6B C7B C8B C9B 0.3(14)
Ir1 C7B C8B C9B -176.8(7)
C7B C8B C9B F9B -179.5(9)
C7B C8B C9B C10B 0.1(16)
C8B C9B C10B C11B 0.1(17)
F9B C9B C10B C11B 179.6(9)
C9B C10B C11B F11B 179.3(10)
C9B C10B C11B C6B -0.7(17)
C7B C6B C11B F11B -178.9(9)
C5B C6B C11B F11B 1.8(15)
C7B C6B C11B C10B 1.1(16)
C5B C6B C11B C10B -178.2(10)
N2B N3B C12B C13B -89.5(11)
C4B N3B C12B C13B 87.4(12)
N3B C12B C13B C14B -110.9(9)
N3B C12B C13B C18B 69.6(11)
C18B C13B C14B C15B 0.0
C12B C13B C14B C15B -179.5(8)
C13B C14B C15B C16B 0.0
C14B C15B C16B C17B 0.0
C15B C16B C17B C18B 0.0
C16B C17B C18B C13B 0.0
C14B C13B C18B C17B 0.0
C12B C13B C18B C17B 179.5(8)
C7C Ir2 N1C N2C 179.2(8)
N1D Ir2 N1C N2C -94.1(8)
C7D Ir2 N1C N2C -145(3)
Cl2 Ir2 N1C N2C 88.8(7)
Cl1 Ir2 N1C N2C 2.5(7)
C7C Ir2 N1C C5C 7.4(6)
N1D Ir2 N1C C5C 94.1(6)
C7D Ir2 N1C C5C 43(3)
Cl2 Ir2 N1C C5C -83.1(6)
Cl1 Ir2 N1C C5C -169.3(6)
C5C N1C N2C N3C 3.0(9)
Ir2 N1C N2C N3C -168.9(6)
C5C N1C N2C Ir1 179.0(5)
Ir2 N1C N2C Ir1 7.1(10)
N1A Ir1 N2C N1C 161.2(6)
C7A Ir1 N2C N1C 81.1(7)
C7B Ir1 N2C N1C -78(2)
N1B Ir1 N2C N1C -102.7(6)
Cl1 Ir1 N2C N1C -11.9(6)
N1A Ir1 N2C N3C -24.1(9)
C7A Ir1 N2C N3C -104.2(8)
C7B Ir1 N2C N3C 97.0(19)
N1B Ir1 N2C N3C 72.0(8)
Cl1 Ir1 N2C N3C 162.7(8)
N1C N2C N3C C4C -2.7(11)
Ir1 N2C N3C C4C -178.0(7)
N1C N2C N3C C12C 173.3(10)
Ir1 N2C N3C C12C -1.9(14)
N2C N3C C4C C5C 1.4(12)
C12C N3C C4C C5C -174.5(10)
N2C N1C C5C C4C -2.2(10)
Ir2 N1C C5C C4C 171.5(7)
N2C N1C C5C C6C 178.8(7)
Ir2 N1C C5C C6C -7.5(9)
N3C C4C C5C N1C 0.4(11)
N3C C4C C5C C6C 179.1(11)
N1C C5C C6C C11C -174.4(9)
C4C C5C C6C C11C 7.1(19)
N1C C5C C6C C7C 2.8(12)
C4C C5C C6C C7C -175.7(12)
C11C C6C C7C C8C 3.2(14)
C5C C6C C7C C8C -174.2(9)
C11C C6C C7C Ir2 -179.2(7)
C5C C6C C7C Ir2 3.5(11)
N1D Ir2 C7C C8C 74.0(9)
C7D Ir2 C7C C8C -5.1(9)
N1C Ir2 C7C C8C 171.8(9)
Cl2 Ir2 C7C C8C -100.1(9)
Cl1 Ir2 C7C C8C -173.5(7)
N1D Ir2 C7C C6C -103.3(7)
C7D Ir2 C7C C6C 177.5(7)
N1C Ir2 C7C C6C -5.6(6)
Cl2 Ir2 C7C C6C 82.5(7)
Cl1 Ir2 C7C C6C 9.2(16)
C6C C7C C8C C9C -0.5(15)
Ir2 C7C C8C C9C -177.7(8)
C7C C8C C9C C10C -0.9(17)
C7C C8C C9C F9C 178.0(10)
F9C C9C C10C C11C -179.4(10)
C8C C9C C10C C11C -0.5(18)
C9C C10C C11C C6C 3.4(17)
C9C C10C C11C F11C 178.2(10)
C7C C6C C11C C10C -4.8(15)
C5C C6C C11C C10C 172.3(10)
C7C C6C C11C F11C -179.7(8)
C5C C6C C11C F11C -2.5(15)
N2C N3C C12C C13C 111.0(18)
C4C N3C C12C C13C -74(2)
N3C C12C C13C C14C -52(2)
N3C C12C C13C C18C 130.0(13)
C12C C13C C14C C15C -178(2)
C18C C13C C14C C15C 0.0
C13C C14C C15C C16C 0.0
C14C C15C C16C C17C 0.0
C15C C16C C17C C18C 0.0
C16C C17C C18C C13C 0.0
C12C C13C C18C C17C 178.0(19)
C14C C13C C18C C17C 0.0
C7C Ir2 N1D N2D 78.6(7)
C7D Ir2 N1D N2D 174.0(8)
N1C Ir2 N1D N2D -1.8(8)
Cl2 Ir2 N1D N2D 150.6(15)
Cl1 Ir2 N1D N2D -89.3(7)
C7C Ir2 N1D C5D -94.7(7)
C7D Ir2 N1D C5D 0.7(7)
N1C Ir2 N1D C5D -175.1(6)
Cl2 Ir2 N1D C5D -23(2)
Cl1 Ir2 N1D C5D 97.3(6)
C5D N1D N2D N3D -1.2(9)
Ir2 N1D N2D N3D -174.8(6)
N1D N2D N3D C4D 0.7(10)
N1D N2D N3D C12D 178.8(8)
N2D N3D C4D C5D 0.1(11)
C12D N3D C4D C5D -177.8(9)
N2D N1D C5D C4D 1.2(11)
Ir2 N1D C5D C4D 175.7(6)
N2D N1D C5D C6D -175.8(8)
Ir2 N1D C5D C6D -1.3(10)
N3D C4D C5D N1D -0.7(10)
N3D C4D C5D C6D 174.9(12)
N1D C5D C6D C11D 178.2(9)
C4D C5D C6D C11D 3(2)
N1D C5D C6D C7D 1.4(13)
C4D C5D C6D C7D -174.1(12)
C11D C6D C7D C8D 2.0(15)
C5D C6D C7D C8D 178.9(9)
C11D C6D C7D Ir2 -177.8(8)
C5D C6D C7D Ir2 -0.9(11)
C7C Ir2 C7D C6D 87.1(7)
N1D Ir2 C7D C6D 0.1(7)
N1C Ir2 C7D C6D 52(4)
Cl2 Ir2 C7D C6D 177.7(7)
Cl1 Ir2 C7D C6D -95.5(7)
C7C Ir2 C7D C8D -92.7(9)
N1D Ir2 C7D C8D -179.6(10)
N1C Ir2 C7D C8D -128(3)
Cl2 Ir2 C7D C8D -2.1(9)
Cl1 Ir2 C7D C8D 84.7(9)
C6D C7D C8D C9D -0.8(15)
Ir2 C7D C8D C9D 179.0(8)
C7D C8D C9D F9D -178.7(10)
C7D C8D C9D C10D -0.8(18)
F9D C9D C10D C11D 179.0(10)
C8D C9D C10D C11D 1.1(19)
C9D C10D C11D F11D -179.4(10)
C9D C10D C11D C6D 0.2(18)
C7D C6D C11D F11D 177.8(9)
C5D C6D C11D F11D 1.2(16)
C7D C6D C11D C10D -1.7(17)
C5D C6D C11D C10D -178.4(11)
N2D N3D C12D C13D -175.9(8)
C4D N3D C12D C13D 1.9(15)
N3D C12D C13D C14D -112.4(10)
N3D C12D C13D C18D 68.4(12)
C18D C13D C14D C15D 2.4(15)
C12D C13D C14D C15D -176.9(9)
C13D C14D C15D C16D -0.6(16)
C14D C15D C16D C17D -2.0(17)
C15D C16D C17D C18D 2.7(17)
C16D C17D C18D C13D -0.9(17)
C14D C13D C18D C17D -1.6(16)
C12D C13D C18D C17D 177.6(10)

loop_
_platon_squeeze_void_nr
_platon_squeeze_void_average_x
_platon_squeeze_void_average_y
_platon_squeeze_void_average_z
_platon_squeeze_void_volume
_platon_squeeze_void_count_electrons
_platon_squeeze_void_content
1 -0.500 0.000 0.500 570 231 ' '
2 0.000 0.500 0.500 145 40 ' '
